data_2014253
loop_
_publ_author_name
'Britton, Doyle'
'Brennessel, William W.'

_publ_section_title
;
 <i>p</i>-Chloro-, <i>p</i>-bromo- and two polymorphs of
 <i>p</i>-iodoacetophenone
;
_journal_issue 8
_journal_name_full 'Acta Crystallographica Section C'
_journal_page_first o552
_journal_page_last o556
_journal_paper_doi 10.1107/S0108270104013824
_journal_volume 60
_journal_year 2004
_chemical_formula_moiety 'C8 H7 Cl O'
_chemical_formula_sum 'C8 H7 Cl O'
_chemical_formula_weight 154.59
_chemical_name_systematic
;
  4-chloroacetophenone
;
_space_group_IT_number 19
_symmetry_cell_setting orthorhombic
_symmetry_space_group_name_Hall 'P 2ac 2ab'
_symmetry_space_group_name_H-M 'P 21 21 21'
_atom_sites_solution_hydrogens geom
_atom_sites_solution_primary direct
_atom_sites_solution_secondary difmap
_audit_creation_method 'SHELXTL plus manual additions'
_cell_angle_alpha 90.00
_cell_angle_beta 90.00
_cell_angle_gamma 90.00
_cell_formula_units_Z 4
_cell_length_a 4.0079(10)
_cell_length_b 9.366(2)
_cell_length_c 19.787(5)
_cell_measurement_reflns_used 1949
_cell_measurement_temperature 173(2)
_cell_measurement_theta_max 25.6
_cell_measurement_theta_min 2.4
_cell_volume 742.8(3)
_computing_cell_refinement 'SAINT (Siemens, 1995)'
_computing_data_collection 'SMART (Siemens, 1995)'
_computing_data_reduction SAINT
_computing_molecular_graphics SHELXTL
_computing_publication_material SHELXTL
_computing_structure_refinement SHELXTL
_computing_structure_solution 'SHELXTL (Sheldrick, 1997)'
_diffrn_ambient_temperature 173(2)
_diffrn_measured_fraction_theta_full 0.993
_diffrn_measured_fraction_theta_max 0.993
_diffrn_measurement_device_type
;
  Siemens SMART area-detector diffractometer
;
_diffrn_measurement_method '\w scans'
_diffrn_radiation_monochromator graphite
_diffrn_radiation_source 'fine-focus sealed tube'
_diffrn_radiation_type MoK\a
_diffrn_radiation_wavelength 0.71073
_diffrn_reflns_av_R_equivalents 0.039
_diffrn_reflns_av_sigmaI/netI 0.043
_diffrn_reflns_limit_h_max 5
_diffrn_reflns_limit_h_min -5
_diffrn_reflns_limit_k_max 11
_diffrn_reflns_limit_k_min -12
_diffrn_reflns_limit_l_max 23
_diffrn_reflns_limit_l_min -25
_diffrn_reflns_number 6382
_diffrn_reflns_theta_full 27.54
_diffrn_reflns_theta_max 27.54
_diffrn_reflns_theta_min 2.06
_diffrn_standards_decay_% 'less than 1'
_diffrn_standards_number 0
_exptl_absorpt_coefficient_mu 0.435
_exptl_absorpt_correction_T_max 0.88
_exptl_absorpt_correction_T_min 0.81
_exptl_absorpt_correction_type multi-scan
_exptl_absorpt_process_details
;
  SADABS; Sheldrick, 1996; Blessing, 1995
;
_exptl_crystal_colour colorless
_exptl_crystal_density_diffrn 1.382
_exptl_crystal_density_meas ?
_exptl_crystal_density_method 'not measured'
_exptl_crystal_description 'irregular prism'
_exptl_crystal_F_000 320
_exptl_crystal_size_max 0.50
_exptl_crystal_size_mid 0.40
_exptl_crystal_size_min 0.30
_refine_diff_density_max 0.17
_refine_diff_density_min -0.14
_refine_ls_abs_structure_details 'Flack (1983)'
_refine_ls_abs_structure_Flack 0.11(8)
_refine_ls_extinction_method none
_refine_ls_goodness_of_fit_ref 1.033
_refine_ls_hydrogen_treatment constr
_refine_ls_matrix_type full
_refine_ls_number_parameters 91
_refine_ls_number_reflns 1674
_refine_ls_number_restraints 0
_refine_ls_restrained_S_all 1.033
_refine_ls_R_factor_all 0.045
_refine_ls_R_factor_gt 0.034
_refine_ls_shift/su_max 0.002
_refine_ls_shift/su_mean 0.000
_refine_ls_structure_factor_coef Fsqd
_refine_ls_weighting_details
;
calc w=1/[\s^2^(Fo^2^)+(0.037P)^2^+0.061P] where
P=(Fo^2^+2Fc^2^)/3
;
_refine_ls_weighting_scheme calc
_refine_ls_wR_factor_gt 0.076
_refine_ls_wR_factor_ref 0.080
_reflns_number_gt 1434
_reflns_number_total 1674
_reflns_threshold_expression I>2\s(I)
_cod_data_source_file sq1158.cif
_cod_data_source_block ClM
_cod_depositor_comments
;
The following automatic conversions were performed:

'_exptl_crystal_density_meas' value 'not measured' was changed to '?'
- the value is perceived as not measured.

Automatic conversion script
Id: cif_fix_values 3008 2015-01-20 13:52:24Z robertas 
;
_cod_database_code 2014253
_cod_database_fobs_code 2014253

loop_
_symmetry_equiv_pos_as_xyz
'x, y, z'
'-x+1/2, -y, z+1/2'
'-x, y+1/2, -z+1/2'
'x+1/2, -y+1/2, -z'

loop_
_atom_site_label
_atom_site_fract_x
_atom_site_fract_y
_atom_site_fract_z
_atom_site_U_iso_or_equiv
_atom_site_adp_type
_atom_site_calc_flag
_atom_site_refinement_flags
_atom_site_occupancy
_atom_site_disorder_assembly
_atom_site_disorder_group
_atom_site_type_symbol
Cl1 0.66962(14) 0.52846(6) 0.44469(3) 0.04525(17) Uani d . 1 . . Cl
O1 0.1053(4) 0.36413(15) 0.75213(8) 0.0476(4) Uani d . 1 . . O
C1 0.3741(4) 0.48590(19) 0.66333(9) 0.0287(4) Uani d . 1 . . C
C2 0.2919(5) 0.38008(18) 0.61662(9) 0.0318(4) Uani d . 1 . . C
H2 0.1741 0.2976 0.6312 0.038 Uiso calc R 1 . . H
C3 0.3790(5) 0.39346(19) 0.54971(10) 0.0337(4) Uani d . 1 . . C
H3 0.3205 0.3213 0.5181 0.040 Uiso calc R 1 . . H
C4 0.5526(4) 0.5132(2) 0.52905(10) 0.0311(4) Uani d . 1 . . C
C5 0.6366(5) 0.62079(19) 0.57378(10) 0.0349(4) Uani d . 1 . . C
H5 0.7531 0.7032 0.5587 0.042 Uiso calc R 1 . . H
C6 0.5475(5) 0.60607(19) 0.64111(10) 0.0325(4) Uani d . 1 . . C
H6 0.6052 0.6788 0.6725 0.039 Uiso calc R 1 . . H
C7 0.2738(4) 0.4665(2) 0.73563(9) 0.0320(4) Uani d . 1 . . C
C8 0.3818(5) 0.5757(2) 0.78664(10) 0.0414(5) Uani d . 1 . . C
H8A 0.2998 0.5482 0.8315 0.062 Uiso calc R 1 . . H
H8B 0.2901 0.6691 0.7743 0.062 Uiso calc R 1 . . H
H8C 0.6259 0.5810 0.7874 0.062 Uiso calc R 1 . . H

loop_
_atom_site_aniso_label
_atom_site_aniso_U_11
_atom_site_aniso_U_22
_atom_site_aniso_U_33
_atom_site_aniso_U_12
_atom_site_aniso_U_13
_atom_site_aniso_U_23
Cl1 0.0507(3) 0.0523(3) 0.0327(3) 0.0026(2) 0.0045(2) -0.0016(2)
O1 0.0578(10) 0.0389(8) 0.0461(9) -0.0046(8) 0.0061(8) 0.0089(7)
C1 0.0246(9) 0.0271(9) 0.0344(10) 0.0047(7) -0.0040(7) -0.0006(7)
C2 0.0319(9) 0.0229(9) 0.0405(11) -0.0010(7) -0.0016(9) -0.0006(8)
C3 0.0331(10) 0.0307(9) 0.0373(11) 0.0028(8) -0.0044(9) -0.0073(8)
C4 0.0290(8) 0.0335(10) 0.0309(9) 0.0058(8) -0.0013(7) -0.0017(8)
C5 0.0378(11) 0.0279(9) 0.0390(11) -0.0016(9) -0.0003(9) 0.0009(8)
C6 0.0356(10) 0.0247(9) 0.0371(11) 0.0009(8) -0.0032(8) -0.0039(8)
C7 0.0298(9) 0.0322(9) 0.0340(10) 0.0074(9) -0.0021(7) 0.0041(8)
C8 0.0401(12) 0.0528(12) 0.0312(10) 0.0041(10) 0.0001(9) -0.0051(9)

loop_
_atom_type_symbol
_atom_type_description
_atom_type_scat_dispersion_real
_atom_type_scat_dispersion_imag
_atom_type_scat_source
C C 0.0033 0.0016 'International Tables Vol C Tables 4.2.6.8 and 6.1.1.4'
H H 0.0000 0.0000 'International Tables Vol C Tables 4.2.6.8 and 6.1.1.4'
O O 0.0106 0.0060 'International Tables Vol C Tables 4.2.6.8 and 6.1.1.4'
Cl Cl 0.1484 0.1585 'International Tables Vol C Tables 4.2.6.8 and 6.1.1.4'

loop_
_geom_angle_atom_site_label_1
_geom_angle_atom_site_label_2
_geom_angle_atom_site_label_3
_geom_angle
C6 C1 C2 118.86(17)
C6 C1 C7 122.22(17)
C2 C1 C7 118.93(16)
C3 C2 C1 120.89(17)
C3 C2 H2 119.6
C1 C2 H2 119.6
C2 C3 C4 119.13(17)
C2 C3 H3 120.4
C4 C3 H3 120.4
C3 C4 C5 121.65(18)
C3 C4 Cl1 119.12(15)
C5 C4 Cl1 119.24(15)
C4 C5 C6 118.67(17)
C4 C5 H5 120.7
C6 C5 H5 120.7
C5 C6 C1 120.79(17)
C5 C6 H6 119.6
C1 C6 H6 119.6
O1 C7 C1 120.05(17)
O1 C7 C8 121.07(18)
C1 C7 C8 118.87(17)
C7 C8 H8A 109.5
C7 C8 H8B 109.5
H8A C8 H8B 109.5
C7 C8 H8C 109.5
H8A C8 H8C 109.5
H8B C8 H8C 109.5

loop_
_geom_bond_atom_site_label_1
_geom_bond_atom_site_label_2
_geom_bond_site_symmetry_2
_geom_bond_distance
_geom_bond_publ_flag
Cl1 C4 . 1.740(2) ?
O1 C7 . 1.217(2) ?
C1 C6 . 1.394(3) ?
C1 C2 . 1.395(3) ?
C1 C7 . 1.497(3) ?
C2 C3 . 1.375(3) ?
C2 H2 . 0.9500 ?
C3 C4 . 1.382(3) ?
C3 H3 . 0.9500 ?
C4 C5 . 1.383(3) ?
C5 C6 . 1.386(3) ?
C5 H5 . 0.9500 ?
C6 H6 . 0.9500 ?
C7 C8 . 1.500(3) ?
C8 H8A . 0.9800 ?
C8 H8B . 0.9800 ?
C8 H8C . 0.9800 ?

loop_
_cod_related_entry_id
_cod_related_entry_database
_cod_related_entry_code
1 ChemSpider 13835126
